data_7705831
loop_
_publ_author_name
'Brach\<nakov\'a, Barbora'
'Adamko Ko\<Z\'i\<skov\'a, J\'ulia'
'Ko\<Z\'i\<sek, Jozef'
'Meln\'ikov\'a, Eva'
'G\'al, Miroslav'
'Herchel, Radovan'
'Dubaj, Tibor'
'\<Salitro\<s, Ivan'

_publ_section_title
;
 Low-spin and spin-crossover iron(II) complexes with pyridyl-benzimidazole
 ligands: synthesis, and structural, magnetic and solution study.
;
_journal_issue 48
_journal_name_full 'Dalton transactions (Cambridge, England : 2003)'
_journal_page_first 17786
_journal_page_last 17795
_journal_paper_doi 10.1039/d0dt03497e
_journal_volume 49
_journal_year 2020
_chemical_formula_moiety 'C69 H69 Fe N9, 2(B F4)'
_chemical_formula_sum 'C69 H69 B2 F8 Fe N9'
_chemical_formula_weight 1253.81
_space_group_crystal_system monoclinic
_space_group_IT_number 14
_space_group_name_Hall '-P 2yn'
_space_group_name_H-M_alt 'P 1 21/n 1'
_atom_sites_solution_hydrogens geom
_audit_creation_date 2019-06-18
_audit_creation_method
;
Olex2 1.2
(compiled 2018.04.26 svn.r3504 for OlexSys, GUI svn.r5492)
;
_audit_update_record
;
2019-06-19 deposited with the CCDC.	2020-11-13 downloaded from the CCDC.
;
_cell_angle_alpha 90
_cell_angle_beta 104.172(2)
_cell_angle_gamma 90
_cell_formula_units_Z 8
_cell_length_a 24.1330(6)
_cell_length_b 15.2696(3)
_cell_length_c 39.7635(11)
_cell_measurement_reflns_used 214778
_cell_measurement_temperature 100(2)
_cell_measurement_theta_max 59.53
_cell_measurement_theta_min 2.44
_cell_volume 14206.9(6)
_computing_molecular_graphics 'Olex2 (Dolomanov et al., 2009)'
_computing_publication_material 'Olex2 (Dolomanov et al., 2009)'
_computing_structure_refinement 'ShelXL (Sheldrick, 2015)'
_computing_structure_solution 'ShelXT (Sheldrick, 2015)'
_diffrn_ambient_temperature 100.0
_diffrn_measured_fraction_theta_full 0.995
_diffrn_measured_fraction_theta_max 0.968
_diffrn_measurement_device_type 'STOE STADIVARI'
_diffrn_measurement_method 'rotation method, \w scans'
_diffrn_radiation_type CuK\a
_diffrn_radiation_wavelength 1.54186
_diffrn_reflns_av_R_equivalents 0.2218
_diffrn_reflns_av_unetI/netI 0.0830
_diffrn_reflns_Laue_measured_fraction_full 0.995
_diffrn_reflns_Laue_measured_fraction_max 0.968
_diffrn_reflns_limit_h_max 29
_diffrn_reflns_limit_h_min -29
_diffrn_reflns_limit_k_max 18
_diffrn_reflns_limit_k_min -8
_diffrn_reflns_limit_l_max 47
_diffrn_reflns_limit_l_min -49
_diffrn_reflns_number 651623
_diffrn_reflns_point_group_measured_fraction_full 0.995
_diffrn_reflns_point_group_measured_fraction_max 0.968
_diffrn_reflns_theta_full 67.686
_diffrn_reflns_theta_max 72.727
_diffrn_reflns_theta_min 2.437
_diffrn_source 'Genix3D Cu HF'
_exptl_absorpt_coefficient_mu 2.245
_exptl_absorpt_correction_T_max 0.698
_exptl_absorpt_correction_T_min 0.682
_exptl_absorpt_correction_type multi-scan
_exptl_absorpt_process_details
;
STOE X-Red32, absorption correction by Gaussian integration, analogous to
P. Coppens, "The Evaluation of Absorption and Extinction in Single-Crystal
Structure Analysis", published in: F. R. Ahmed (Editor), "Crystallographic
Computing", Munksgaard, Copenhagen (1970), 255 - 270.
Afterwards scaling of reflection intensities was performed within STOE LANA.
J. Koziskova, F. Hahn, J. Richter, J. Kozisek, "Comparison of different
absorption corrections on the model structure of tetrakis(\m~2~-acetato)-
diaqua-di-copper(II)", Acta Chimica Slovaca, vol. 9, no. 2, 2016, pp. 136 - 140.
Finally a spherical absorption correction was done within STOE LANA.
;
_exptl_crystal_colour dark_violet
_exptl_crystal_density_diffrn 1.172
_exptl_crystal_density_method 'not measured'
_exptl_crystal_description block
_exptl_crystal_F_000 5232
_exptl_crystal_size_max 0.32
_exptl_crystal_size_mid 0.16
_exptl_crystal_size_min 0.16
_refine_diff_density_max 0.820
_refine_diff_density_min -0.936
_refine_diff_density_rms 0.075
_refine_ls_extinction_method none
_refine_ls_goodness_of_fit_ref 1.146
_refine_ls_hydrogen_treatment constr
_refine_ls_matrix_type full
_refine_ls_number_parameters 1621
_refine_ls_number_reflns 27363
_refine_ls_number_restraints 74
_refine_ls_restrained_S_all 1.145
_refine_ls_R_factor_all 0.2209
_refine_ls_R_factor_gt 0.1224
_refine_ls_shift/su_max 3.660
_refine_ls_shift/su_mean 0.034
_refine_ls_structure_factor_coef Fsqd
_refine_ls_weighting_details 'w=1/[\s^2^(Fo^2^)+(0.2000P)^2^] where P=(Fo^2^+2Fc^2^)/3'
_refine_ls_weighting_scheme calc
_refine_ls_wR_factor_gt 0.3698
_refine_ls_wR_factor_ref 0.4296
_reflns_Friedel_coverage 0.000
_reflns_number_gt 8990
_reflns_number_total 28276
_reflns_threshold_expression 'I > 2\s(I)'
_cod_data_source_file d0dt03497e3.cif
_cod_data_source_block bb137
_cod_depositor_comments 'Adding full bibliography for 7705824--7705831.cif.'
_cod_database_code 7705831
_shelx_shelxl_version_number 2016/6
_shelx_space_group_comment
;
The symmetry employed for this shelxl refinement is uniquely defined
by the following loop, which should always be used as a source of
symmetry information in preference to the above space-group names.
They are only intended as comments.
;
_shelx_estimated_absorpt_t_max 0.715
_shelx_estimated_absorpt_t_min 0.534
_olex2_refinement_description
;
1. Fixed Uiso
 At 1.2 times of:
  All C(H) groups, All C(H,H) groups
 At 1.5 times of:
  All C(H,H,H) groups
2. Restrained distances
 C23-C21
 2.42 with sigma of 0.003
 C23-C22
 2.42 with sigma of 0.003
 C22-C21
 2.42 with sigma of 0.003
 C20-C23
 1.54 with sigma of 0.003
 C20-C21
 1.54 with sigma of 0.003
 C20-C22
 1.54 with sigma of 0.003
3. Rigid bond restraints
 C23, C22, C21, C69, C67, C68, C138, C137, C136, F13, B4, F16, F15, F14, F4,
 F3, B1, F1, F2, C114, C90, C92, C91, C113, C115
 with sigma for 1-2 distances of 0.01 and sigma for 1-3 distances of 0.01
4. Uiso/Uaniso restraints and constraints
C23 \\sim C22 \\sim C21 \\sim C69 \\sim C67 \\sim C68 \\sim C138 \\sim C137
\\sim C136 \\sim F13 \\sim B4 \\sim F16 \\sim F15 \\sim F14 \\sim F4 \\sim F3
\\sim B1 \\sim F1 \\sim F2 \\sim C114 \\sim C90 \\sim C92 \\sim C91 \\sim C113
\\sim C115: within 2A with sigma of 0.04 and sigma for terminal atoms of 0.08
5.a Secondary CH2 refined with riding coordinates:
 C105(H10A,H10B), C36(H36A,H36B), C82(H82A,H82B), C13(H13J,H13K), C128(H12A,
 H12B), C59(H59A,H59B)
5.b Aromatic/amide H refined with riding coordinates:
 C6(H6), C50(H50), C51(H51), C120(H120), C29(H29), C74(H74), C98(H98),
 C125(H125), C5(H5), C9(H9), C121(H121), C101(H101), C124(H124), C127(H127),
 C26(H26), C104(H104), C11(H11), C33(H33), C102(H102), C52(H52), C97(H97),
 C15(H15), C119(H119), C34(H34), C80(H80), C75(H75), C111(H111), C81(H81),
 C10(H10), C103(H103), C118(H118), C27(H27), C35(H35), C39(H39), C12(H12),
 C58(H58), C56(H56), C73(H73), C38(H38), C42(H42), C28(H28), C41(H41),
 C107(H107), C110(H110), C32(H32), C3(H3), C78(H78), C126(H126), C79(H79),
 C55(H55), C134(H134), C57(H57), C19(H19), C72(H72), C4(H4), C95(H95),
 C133(H133), C84(H84), C130(H130), C96(H96), C108(H108), C49(H49), C18(H18),
 C131(H131), C61(H61), C16(H16), C88(H88), C85(H85), C65(H65), C87(H87),
 C62(H62), C64(H64)
5.c Idealised Me refined as rotating group:
 C46(H46A,H46B,H46C), C45(H45A,H45B,H45C), C44(H44A,H44B,H44C), C115(H11A,H11B,
 H11C), C92(H92A,H92B,H92C), C113(H11D,H11E,H11F), C136(H13A,H13B,H13C),
 C91(H91A,H91B,H91C), C21(H21A,H21B,H21C), C114(H11G,H11H,H11I), C69(H69A,H69B,
 H69C), C137(H13D,H13E,H13F), C22(H22A,H22B,H22C), C138(H13G,H13H,H13I),
 C68(H68A,H68B,H68C), C67(H67A,H67B,H67C), C23(H23A,H23B,H23C), C90(H90A,H90B,
 H90C)
;
_olex2_submission_special_instructions 'No special instructions were received'

loop_
_space_group_symop_operation_xyz
'x, y, z'
'-x+1/2, y+1/2, -z+1/2'
'-x, -y, -z'
'x-1/2, -y-1/2, z-1/2'

loop_
_atom_site_label
_atom_site_type_symbol
_atom_site_fract_x
_atom_site_fract_y
_atom_site_fract_z
_atom_site_U_iso_or_equiv
_atom_site_adp_type
_atom_site_occupancy
_atom_site_site_symmetry_order
_atom_site_calc_flag
_atom_site_refinement_flags_posn
_atom_site_refinement_flags_adp
_atom_site_refinement_flags_occupancy
_atom_site_disorder_assembly
_atom_site_disorder_group
Fe2 Fe 0.34142(5) -0.18249(9) 0.21930(3) 0.0916(4) Uani 1 1 d . . . . .
Fe1 Fe 0.65918(5) 0.15251(9) 0.27474(3) 0.0907(4) Uani 1 1 d . . . . .
F7 F 0.62280(17) 0.5590(3) 0.29482(13) 0.1048(14) Uani 1 1 d . . . . .
F12 F 0.3806(2) 0.4084(3) 0.20515(13) 0.1158(15) Uani 1 1 d . . . . .
F9 F 0.3983(2) 0.3556(3) 0.26034(14) 0.1219(16) Uani 1 1 d . . . . .
F8 F 0.67480(19) 0.5074(3) 0.25900(13) 0.1124(15) Uani 1 1 d . . . . .
F6 F 0.5791(2) 0.4848(3) 0.24585(13) 0.1193(16) Uani 1 1 d . . . . .
F10 F 0.3261(2) 0.4539(4) 0.24123(13) 0.1278(17) Uani 1 1 d . . . . .
F5 F 0.6141(2) 0.6199(4) 0.24249(14) 0.1259(17) Uani 1 1 d . . . . .
F11 F 0.4177(2) 0.4953(4) 0.25153(13) 0.1247(17) Uani 1 1 d . . . . .
N3 N 0.6457(3) 0.2556(4) 0.30065(17) 0.0887(18) Uani 1 1 d . . . . .
N14 N 0.3304(3) -0.0869(5) 0.25082(18) 0.0910(19) Uani 1 1 d . . . . .
N8 N 0.5874(3) 0.3653(4) 0.30911(17) 0.0882(18) Uani 1 1 d . . . . .
N17 N 0.4118(3) -0.3964(5) 0.18610(19) 0.0935(19) Uani 1 1 d . . . . .
N15 N 0.3101(3) -0.2527(5) 0.25298(17) 0.0884(18) Uani 1 1 d . . . . .
N12 N 0.3535(3) -0.2880(5) 0.19379(17) 0.0923(19) Uani 1 1 d . . . . .
N4 N 0.5827(3) 0.1876(5) 0.24617(17) 0.0881(18) Uani 1 1 d . . . . .
N13 N 0.4190(3) -0.2138(5) 0.24621(16) 0.0896(18) Uani 1 1 d . . . . .
N10 N 0.3680(2) -0.1123(4) 0.18348(16) 0.0838(17) Uani 1 1 d . . . . .
N1 N 0.6681(3) 0.0605(5) 0.24273(17) 0.0944(19) Uani 1 1 d . . . . .
N11 N 0.2678(3) -0.1464(4) 0.19006(17) 0.096(2) Uani 1 1 d . . . . .
N16 N 0.3435(3) -0.0591(4) 0.12920(17) 0.0903(18) Uani 1 1 d . . . . .
N6 N 0.7328(3) 0.1128(5) 0.30610(18) 0.0966(19) Uani 1 1 d . . . . .
N18 N 0.2966(3) -0.0441(5) 0.29564(18) 0.0922(19) Uani 1 1 d . . . . .
N7 N 0.7043(3) 0.0146(4) 0.19818(18) 0.0909(19) Uani 1 1 d . . . . .
C122 C 0.3412(3) -0.0002(6) 0.2554(2) 0.085(2) Uani 1 1 d . . . . .
F2 F 0.3597(3) 0.1532(4) 0.10349(18) 0.153(2) Uani 1 1 d . U . . .
N2 N 0.6952(3) 0.2220(5) 0.24266(18) 0.0948(19) Uani 1 1 d . . . . .
N5 N 0.6319(3) 0.0791(4) 0.30839(18) 0.0947(19) Uani 1 1 d . . . . .
N9 N 0.6488(3) 0.0197(5) 0.36061(18) 0.094(2) Uani 1 1 d . . . . .
C116 C 0.3050(4) -0.1145(6) 0.2752(2) 0.090(2) Uani 1 1 d . . . . .
F1 F 0.3618(3) 0.1388(5) 0.15926(17) 0.162(2) Uani 1 1 d . U . . .
C93 C 0.4061(3) -0.3246(6) 0.2061(2) 0.084(2) Uani 1 1 d . . . . .
C24 C 0.5971(3) 0.2971(5) 0.2883(2) 0.084(2) Uani 1 1 d . . . . .
C7 C 0.6576(3) -0.0286(6) 0.2375(2) 0.089(2) Uani 1 1 d . . . . .
C117 C 0.3214(3) 0.0285(6) 0.2837(2) 0.088(2) Uani 1 1 d . . . . .
C6 C 0.6283(4) -0.0866(5) 0.2550(2) 0.091(2) Uani 1 1 d . . . . .
H6 H 0.614636 -0.067985 0.274306 0.109 Uiso 1 1 calc R . . . .
C31 C 0.5602(3) 0.2615(6) 0.2556(2) 0.088(2) Uani 1 1 d . . . . .
C2 C 0.6780(3) -0.0553(6) 0.2096(2) 0.086(2) Uani 1 1 d . . . . .
C30 C 0.6731(4) 0.2992(6) 0.3323(2) 0.095(2) Uani 1 1 d . . . . .
C25 C 0.6368(3) 0.3670(6) 0.3371(2) 0.083(2) Uani 1 1 d . . . . .
C1 C 0.6963(3) 0.0837(6) 0.2187(2) 0.087(2) Uani 1 1 d . . . . .
C50 C 0.4923(4) 0.0014(6) 0.3452(2) 0.100(3) Uani 1 1 d . . . . .
H50 H 0.461888 -0.019397 0.354402 0.120 Uiso 1 1 calc R . . . .
C123 C 0.2927(3) -0.2076(6) 0.2768(2) 0.088(2) Uani 1 1 d . . . . .
C51 C 0.4801(4) 0.0393(6) 0.3135(3) 0.106(3) Uani 1 1 d . . . . .
H51 H 0.441066 0.044147 0.301326 0.127 Uiso 1 1 calc R . . . .
C37 C 0.5088(3) 0.3756(7) 0.3373(2) 0.096(2) Uani 1 1 d . . . . .
C120 C 0.3722(3) 0.1441(6) 0.2475(2) 0.096(2) Uani 1 1 d . . . . .
H120 H 0.388543 0.185448 0.234857 0.115 Uiso 1 1 calc R . . . .
C29 C 0.7239(3) 0.2842(6) 0.3550(2) 0.089(2) Uani 1 1 d . . . . .
H29 H 0.748777 0.239343 0.351063 0.107 Uiso 1 1 calc R . . . .
C54 C 0.7309(4) 0.0662(6) 0.3346(2) 0.095(2) Uani 1 1 d . . . . .
C100 C 0.4404(3) -0.2913(5) 0.2367(2) 0.086(2) Uani 1 1 d . . . . .
C74 C 0.5156(4) -0.0684(5) 0.1762(2) 0.096(2) Uani 1 1 d . . . . .
H74 H 0.554897 -0.071024 0.187980 0.115 Uiso 1 1 calc R . . . .
C98 C 0.2736(4) -0.3245(6) 0.1428(2) 0.101(3) Uani 1 1 d . . . . .
H98 H 0.248269 -0.279089 0.145717 0.121 Uiso 1 1 calc R . . . .
F4 F 0.2794(3) 0.1781(6) 0.12116(19) 0.199(3) Uani 1 1 d . U . . .
C125 C 0.2849(4) -0.3824(6) 0.2784(2) 0.092(2) Uani 1 1 d . . . . .
H125 H 0.284439 -0.444566 0.278410 0.110 Uiso 1 1 calc R . . . .
C76 C 0.4179(3) -0.0930(5) 0.1743(2) 0.084(2) Uani 1 1 d . . . . .
C5 C 0.6204(3) -0.1717(6) 0.2426(2) 0.095(2) Uani 1 1 d . . . . .
H5 H 0.602169 -0.213212 0.254100 0.115 Uiso 1 1 calc R . . . .
C9 C 0.7007(3) 0.3114(6) 0.2437(2) 0.091(2) Uani 1 1 d . . . . .
H9 H 0.687036 0.344121 0.260329 0.109 Uiso 1 1 calc R . . . .
C105 C 0.4652(3) -0.4483(5) 0.1863(2) 0.089(2) Uani 1 1 d . . . . .
H10A H 0.455553 -0.510546 0.180928 0.107 Uiso 1 1 calc R . . . .
H10B H 0.492330 -0.444870 0.209397 0.107 Uiso 1 1 calc R . . . .
C121 C 0.3651(3) 0.0576(6) 0.2361(2) 0.088(2) Uani 1 1 d . . . . .
H121 H 0.376214 0.038972 0.215957 0.105 Uiso 1 1 calc R . . . .
C8 C 0.7115(4) 0.1753(7) 0.2184(2) 0.097(2) Uani 1 1 d . . . . .
C99 C 0.3278(4) -0.3340(6) 0.1651(2) 0.092(2) Uani 1 1 d . . . . .
C36 C 0.5362(3) 0.4132(5) 0.3100(2) 0.092(2) Uani 1 1 d . . . . .
H36A H 0.508875 0.410084 0.286956 0.111 Uiso 1 1 calc R . . . .
H36B H 0.545861 0.475567 0.315230 0.111 Uiso 1 1 calc R . . . .
C53 C 0.5765(4) 0.0582(5) 0.3162(2) 0.093(2) Uani 1 1 d . . . . .
C101 C 0.4497(3) -0.1702(6) 0.2741(2) 0.087(2) Uani 1 1 d . . . . .
H101 H 0.434339 -0.117083 0.280314 0.104 Uiso 1 1 calc R . . . .
C124 C 0.3053(3) -0.3384(7) 0.2545(2) 0.090(2) Uani 1 1 d . . . . .
H124 H 0.317213 -0.372052 0.237459 0.108 Uiso 1 1 calc R . . . .
C127 C 0.2689(3) -0.2455(6) 0.3027(2) 0.089(2) Uani 1 1 d . . . . .
H127 H 0.256631 -0.210340 0.319203 0.107 Uiso 1 1 calc R . . . .
C26 C 0.6495(4) 0.4198(6) 0.3649(2) 0.100(3) Uani 1 1 d . . . . .
H26 H 0.624527 0.465358 0.368179 0.120 Uiso 1 1 calc R . . . .
C77 C 0.2674(3) -0.1009(6) 0.1602(2) 0.088(2) Uani 1 1 d . . . . .
C104 C 0.4949(3) -0.3244(6) 0.2573(2) 0.091(2) Uani 1 1 d . . . . .
H104 H 0.510356 -0.377625 0.251209 0.109 Uiso 1 1 calc R . . . .
C106 C 0.4918(3) -0.4086(7) 0.1588(2) 0.099(2) Uani 1 1 d . . . . .
C70 C 0.3239(4) -0.0904(5) 0.1564(2) 0.089(2) Uani 1 1 d . . . . .
C109 C 0.5375(4) -0.3313(7) 0.1071(2) 0.101(3) Uani 1 1 d . . . . .
C11 C 0.7474(4) 0.3055(6) 0.1962(2) 0.096(2) Uani 1 1 d . . . . .
H11 H 0.766355 0.333579 0.180863 0.115 Uiso 1 1 calc R . . . .
C33 C 0.5009(4) 0.1747(6) 0.1987(2) 0.097(2) Uani 1 1 d . . . . .
H33 H 0.481019 0.141506 0.179295 0.117 Uiso 1 1 calc R . . . .
C102 C 0.5017(4) -0.1977(6) 0.2941(2) 0.092(2) Uani 1 1 d . . . . .
H102 H 0.522194 -0.163580 0.313046 0.111 Uiso 1 1 calc R . . . .
C48 C 0.5904(4) 0.0242(6) 0.3500(2) 0.098(3) Uani 1 1 d . . . . .
C52 C 0.5212(4) 0.0715(5) 0.2975(2) 0.091(2) Uani 1 1 d . . . . .
H52 H 0.511831 0.100207 0.275650 0.109 Uiso 1 1 calc R . . . .
C47 C 0.6686(3) 0.0563(6) 0.3354(2) 0.088(2) Uani 1 1 d . . . . .
C97 C 0.2586(4) -0.3866(7) 0.1156(2) 0.108(3) Uani 1 1 d . . . . .
H97 H 0.222381 -0.380978 0.099655 0.130 Uiso 1 1 calc R . . . .
C15 C 0.6495(4) 0.0058(6) 0.1207(2) 0.104(3) Uani 1 1 d . . . . .
H15 H 0.631006 -0.029501 0.134413 0.124 Uiso 1 1 calc R . . . .
C43 C 0.4458(4) 0.2562(6) 0.4185(2) 0.099(3) Uani 1 1 d . . . . .
C119 C 0.3558(3) 0.1708(6) 0.2770(2) 0.093(2) Uani 1 1 d . . . . .
H119 H 0.363915 0.228913 0.285313 0.112 Uiso 1 1 calc R . . . .
C34 C 0.4767(4) 0.2539(6) 0.2080(2) 0.101(3) Uani 1 1 d . . . . .
H34 H 0.440738 0.275512 0.195328 0.121 Uiso 1 1 calc R . . . .
C80 C 0.1668(4) -0.0731(6) 0.1482(2) 0.101(3) Uani 1 1 d . . . . .
H80 H 0.132632 -0.049591 0.133857 0.122 Uiso 1 1 calc R . . . .
C129 C 0.3067(4) -0.0668(6) 0.3582(2) 0.091(2) Uani 1 1 d . . . . .
C83 C 0.2871(4) -0.1127(7) 0.0736(2) 0.100(3) Uani 1 1 d . . . . .
C71 C 0.4031(4) -0.0578(6) 0.1406(2) 0.099(2) Uani 1 1 d . . . . .
C75 C 0.4755(4) -0.0980(5) 0.1925(2) 0.093(2) Uani 1 1 d . . . . .
H75 H 0.486290 -0.121127 0.215409 0.112 Uiso 1 1 calc R . . . .
C111 C 0.5084(3) -0.3193(6) 0.1601(2) 0.097(2) Uani 1 1 d . . . . .
H111 H 0.503453 -0.283732 0.178750 0.116 Uiso 1 1 calc R . . . .
C82 C 0.3131(4) -0.0378(6) 0.0943(2) 0.103(3) Uani 1 1 d . . . . .
H82A H 0.339966 -0.009200 0.082484 0.123 Uiso 1 1 calc R . . . .
H82B H 0.282806 0.005141 0.095271 0.123 Uiso 1 1 calc R . . . .
C81 C 0.2186(4) -0.0623(5) 0.1402(2) 0.096(2) Uani 1 1 d . . . . .
H81 H 0.220969 -0.027818 0.120729 0.115 Uiso 1 1 calc R . . . .
C10 C 0.7264(4) 0.3550(7) 0.2203(2) 0.101(3) Uani 1 1 d . . . . .
H10 H 0.729504 0.417078 0.220710 0.121 Uiso 1 1 calc R . . . .
C14 C 0.7026(4) 0.0374(6) 0.1354(2) 0.105(3) Uani 1 1 d . . . . .
C103 C 0.5233(3) -0.2771(6) 0.2855(2) 0.098(3) Uani 1 1 d . . . . .
H103 H 0.558346 -0.298798 0.299534 0.117 Uiso 1 1 calc R . . . .
C40 C 0.4661(4) 0.2986(7) 0.3902(2) 0.095(2) Uani 1 1 d . . . . .
C118 C 0.3278(3) 0.1141(6) 0.2946(2) 0.093(2) Uani 1 1 d . . . . .
H118 H 0.313559 0.133801 0.313525 0.111 Uiso 1 1 calc R . . . .
C27 C 0.7009(4) 0.4041(6) 0.3884(2) 0.102(3) Uani 1 1 d . . . . .
H27 H 0.711713 0.440551 0.408345 0.123 Uiso 1 1 calc R . . . .
C35 C 0.5100(4) 0.2978(6) 0.2371(2) 0.105(3) Uani 1 1 d . . . . .
H35 H 0.497676 0.352502 0.244001 0.126 Uiso 1 1 calc R . . . .
C39 C 0.4824(4) 0.3853(7) 0.3909(2) 0.102(3) Uani 1 1 d . . . . .
H39 H 0.479199 0.420056 0.410097 0.123 Uiso 1 1 calc R . . . .
C13 C 0.7363(3) 0.0108(6) 0.1716(2) 0.095(2) Uani 1 1 d . . . . .
H13J H 0.750369 -0.049788 0.170469 0.114 Uiso 1 1 calc R . . . .
H13K H 0.770049 0.049459 0.178563 0.114 Uiso 1 1 calc R . . . .
C12 C 0.7403(4) 0.2186(7) 0.1951(2) 0.104(3) Uani 1 1 d . . . . .
H12 H 0.754359 0.184915 0.178892 0.125 Uiso 1 1 calc R . . . .
C58 C 0.7769(3) 0.0261(6) 0.3560(2) 0.098(3) Uani 1 1 d . . . . .
H58 H 0.773105 -0.008475 0.375159 0.117 Uiso 1 1 calc R . . . .
C56 C 0.8343(4) 0.0839(6) 0.3201(2) 0.104(3) Uani 1 1 d . . . . .
H56 H 0.870377 0.089396 0.314775 0.125 Uiso 1 1 calc R . . . .
C73 C 0.4999(4) -0.0341(6) 0.1422(3) 0.116(3) Uani 1 1 d . . . . .
H73 H 0.529264 -0.014955 0.131796 0.139 Uiso 1 1 calc R . . . .
C38 C 0.5033(3) 0.4245(6) 0.3650(2) 0.095(2) Uani 1 1 d . . . . .
H38 H 0.513570 0.484696 0.366491 0.114 Uiso 1 1 calc R . . . .
C42 C 0.4894(4) 0.2876(6) 0.3340(2) 0.100(3) Uani 1 1 d . . . . .
H42 H 0.490317 0.253737 0.314091 0.119 Uiso 1 1 calc R . . . .
C28 C 0.7382(4) 0.3360(6) 0.3841(2) 0.102(3) Uani 1 1 d . . . . .
H28 H 0.772825 0.326191 0.401129 0.123 Uiso 1 1 calc R . . . .
C41 C 0.4690(3) 0.2524(6) 0.3609(2) 0.098(2) Uani 1 1 d . . . . .
H41 H 0.456366 0.193308 0.358970 0.118 Uiso 1 1 calc R . . . .
C107 C 0.5004(4) -0.4561(6) 0.1314(2) 0.101(3) Uani 1 1 d . . . . .
H107 H 0.490184 -0.516332 0.129848 0.121 Uiso 1 1 calc R . . . .
C110 C 0.5309(3) -0.2839(7) 0.1354(2) 0.099(3) Uani 1 1 d . . . . .
H110 H 0.542735 -0.224364 0.137559 0.119 Uiso 1 1 calc R . . . .
C32 C 0.5523(4) 0.1473(6) 0.2180(2) 0.093(2) Uani 1 1 d . . . . .
H32 H 0.567900 0.095450 0.210825 0.112 Uiso 1 1 calc R . . . .
C3 C 0.6684(3) -0.1410(7) 0.1976(2) 0.100(3) Uani 1 1 d . . . . .
H3 H 0.682282 -0.160520 0.178496 0.121 Uiso 1 1 calc R . . . .
C94 C 0.3638(4) -0.4031(6) 0.1601(2) 0.096(2) Uani 1 1 d . . . . .
C78 C 0.2135(4) -0.1541(5) 0.1985(2) 0.089(2) Uani 1 1 d . . . . .
H78 H 0.211317 -0.184088 0.219115 0.107 Uiso 1 1 calc R . . . .
C126 C 0.2645(4) -0.3355(7) 0.3029(2) 0.109(3) Uani 1 1 d . . . . .
H126 H 0.248099 -0.364663 0.319235 0.130 Uiso 1 1 calc R . . . .
C79 C 0.1666(4) -0.1206(6) 0.1785(2) 0.096(2) Uani 1 1 d . . . . .
H79 H 0.131352 -0.128760 0.184681 0.115 Uiso 1 1 calc R . . . .
C55 C 0.7865(3) 0.1222(5) 0.2993(2) 0.094(2) Uani 1 1 d . . . . .
H55 H 0.790145 0.155849 0.279887 0.113 Uiso 1 1 calc R . . . .
C134 C 0.3603(4) -0.0243(6) 0.3706(2) 0.107(3) Uani 1 1 d . . . . .
H134 H 0.371787 0.018801 0.356467 0.129 Uiso 1 1 calc R . . . .
C46 C 0.3807(4) 0.2248(7) 0.4043(2) 0.117(3) Uani 1 1 d . . . . .
H46A H 0.356178 0.275964 0.397063 0.176 Uiso 1 1 calc GR . . . .
H46B H 0.368332 0.193735 0.422775 0.176 Uiso 1 1 calc GR . . . .
H46C H 0.377881 0.185515 0.384467 0.176 Uiso 1 1 calc GR . . . .
C57 C 0.8290(4) 0.0381(6) 0.3484(2) 0.109(3) Uani 1 1 d . . . . .
H57 H 0.862248 0.013674 0.363393 0.131 Uiso 1 1 calc R . . . .
C19 C 0.7280(4) 0.0931(6) 0.1146(3) 0.104(3) Uani 1 1 d . . . . .
H19 H 0.764695 0.117415 0.124184 0.125 Uiso 1 1 calc R . . . .
C72 C 0.4445(4) -0.0273(6) 0.1237(2) 0.100(2) Uani 1 1 d . . . . .
H72 H 0.434385 -0.003581 0.100962 0.120 Uiso 1 1 calc R . . . .
B2 B 0.6212(4) 0.5426(7) 0.2602(3) 0.083(3) Uani 1 1 d . . . . .
C4 C 0.6388(4) -0.1968(6) 0.2137(2) 0.104(3) Uani 1 1 d . . . . .
H4 H 0.630622 -0.254316 0.204783 0.125 Uiso 1 1 calc R . . . .
C95 C 0.3468(4) -0.4653(6) 0.1326(2) 0.106(3) Uani 1 1 d . . . . .
H95 H 0.371377 -0.511679 0.129716 0.128 Uiso 1 1 calc R . . . .
B3 B 0.3805(5) 0.4254(8) 0.2399(3) 0.103(3) Uani 1 1 d . . . . .
C133 C 0.3961(4) -0.0432(6) 0.4024(3) 0.112(3) Uani 1 1 d . . . . .
H133 H 0.431025 -0.012068 0.409821 0.134 Uiso 1 1 calc R . . . .
F3 F 0.3534(4) 0.2699(5) 0.1366(2) 0.215(3) Uani 1 1 d . U . . .
C84 C 0.3162(5) -0.1904(8) 0.0735(3) 0.119(3) Uani 1 1 d . . . . .
H84 H 0.353288 -0.198158 0.088222 0.143 Uiso 1 1 calc R . . . .
C128 C 0.2719(4) -0.0420(6) 0.3246(2) 0.099(3) Uani 1 1 d . . . . .
H12A H 0.238000 -0.080893 0.319361 0.119 Uiso 1 1 calc R . . . .
H12B H 0.257874 0.018215 0.326627 0.119 Uiso 1 1 calc R . . . .
C130 C 0.2924(4) -0.1295(6) 0.3795(3) 0.106(3) Uani 1 1 d . . . . .
H130 H 0.257621 -0.160778 0.371543 0.127 Uiso 1 1 calc R . . . .
C96 C 0.2939(4) -0.4555(6) 0.1108(2) 0.101(3) Uani 1 1 d . . . . .
H96 H 0.281017 -0.495693 0.092296 0.121 Uiso 1 1 calc R . . . .
C86 C 0.2391(6) -0.2555(9) 0.0286(3) 0.128(4) Uani 1 1 d . . . . .
C108 C 0.5232(3) -0.4201(8) 0.1059(3) 0.115(3) Uani 1 1 d . . . . .
H108 H 0.529091 -0.455736 0.087497 0.138 Uiso 1 1 calc R . . . .
C49 C 0.5483(4) -0.0077(6) 0.3648(2) 0.112(3) Uani 1 1 d . . . . .
H49 H 0.557096 -0.034408 0.387011 0.135 Uiso 1 1 calc R . . . .
C132 C 0.3817(5) -0.1090(7) 0.4246(3) 0.121(3) Uani 1 1 d . . . . .
C18 C 0.7010(5) 0.1116(6) 0.0818(3) 0.114(3) Uani 1 1 d . . . . .
H18 H 0.718806 0.147354 0.067930 0.137 Uiso 1 1 calc R . . . .
C112 C 0.5608(4) -0.2881(8) 0.0779(3) 0.123(3) Uani 1 1 d . . . . .
C131 C 0.3267(5) -0.1489(7) 0.4122(3) 0.122(3) Uani 1 1 d . . . . .
H131 H 0.313364 -0.189340 0.426630 0.146 Uiso 1 1 calc R . . . .
C135 C 0.4215(5) -0.1328(9) 0.4590(3) 0.129(4) Uani 1 1 d . . . . .
C45 C 0.4833(4) 0.1761(7) 0.4320(2) 0.128(3) Uani 1 1 d . . . . .
H45A H 0.478402 0.132019 0.413569 0.192 Uiso 1 1 calc GR . . . .
H45B H 0.471793 0.151280 0.451957 0.192 Uiso 1 1 calc GR . . . .
H45C H 0.523434 0.194047 0.438975 0.192 Uiso 1 1 calc GR . . . .
C61 C 0.7536(5) 0.0706(9) 0.4417(3) 0.133(4) Uani 1 1 d . . . . .
H61 H 0.777758 0.022243 0.440312 0.160 Uiso 1 1 calc R . . . .
C16 C 0.6220(4) 0.0226(7) 0.0875(3) 0.122(3) Uani 1 1 d . . . . .
H16 H 0.585979 -0.003811 0.077779 0.147 Uiso 1 1 calc R . . . .
C17 C 0.6457(6) 0.0772(8) 0.0681(3) 0.134(4) Uani 1 1 d . . . . .
C44 C 0.4449(5) 0.3161(7) 0.4486(2) 0.134(4) Uani 1 1 d . . . . .
H44A H 0.483608 0.321114 0.463604 0.201 Uiso 1 1 calc GR . . . .
H44B H 0.419311 0.291848 0.461922 0.201 Uiso 1 1 calc GR . . . .
H44C H 0.431283 0.374168 0.439809 0.201 Uiso 1 1 calc GR . . . .
C88 C 0.2317(5) -0.1083(7) 0.0508(3) 0.119(3) Uani 1 1 d . . . . .
H88 H 0.210248 -0.055830 0.049976 0.142 Uiso 1 1 calc R . . . .
C85 C 0.2893(6) -0.2598(8) 0.0506(3) 0.126(3) Uani 1 1 d . . . . .
H85 H 0.309767 -0.313228 0.051465 0.151 Uiso 1 1 calc R . . . .
C60 C 0.7004(6) 0.0731(10) 0.4204(3) 0.131(4) Uani 1 1 d . . . . .
C115 C 0.6199(5) -0.2513(8) 0.0937(3) 0.158(4) Uani 1 1 d . U . . .
H11A H 0.617392 -0.206814 0.111051 0.236 Uiso 1 1 calc GR . . . .
H11B H 0.635192 -0.224661 0.075445 0.236 Uiso 1 1 calc GR . . . .
H11C H 0.645289 -0.298622 0.104835 0.236 Uiso 1 1 calc GR . . . .
C59 C 0.6778(4) -0.0043(8) 0.3968(3) 0.129(4) Uani 1 1 d . . . . .
H59A H 0.710146 -0.043713 0.396273 0.155 Uiso 1 1 calc R . . . .
H59B H 0.650564 -0.037456 0.406874 0.155 Uiso 1 1 calc R . . . .
C65 C 0.6640(6) 0.1431(10) 0.4215(3) 0.146(4) Uani 1 1 d . . . . .
H65 H 0.626266 0.144178 0.407060 0.175 Uiso 1 1 calc R . . . .
C89 C 0.2153(7) -0.3317(10) 0.0036(3) 0.164(5) Uani 1 1 d . . . . .
C63 C 0.7423(8) 0.2091(13) 0.4672(3) 0.168(6) Uani 1 1 d . . . . .
C87 C 0.2082(5) -0.1759(10) 0.0302(3) 0.141(4) Uani 1 1 d . . . . .
H87 H 0.170282 -0.170484 0.016301 0.169 Uiso 1 1 calc R . . . .
C20 C 0.6229(5) 0.0887(7) 0.0313(2) 0.180(5) Uani 1 1 d D . . . .
C62 C 0.7728(7) 0.1340(14) 0.4643(4) 0.177(6) Uani 1 1 d . . . . .
H62 H 0.809747 0.127469 0.479389 0.213 Uiso 1 1 calc R . . . .
C92 C 0.1464(5) -0.3266(11) -0.0065(4) 0.207(7) Uani 1 1 d . U . . .
H92A H 0.131794 -0.348542 0.012821 0.311 Uiso 1 1 calc GR . . . .
H92B H 0.131219 -0.362598 -0.027145 0.311 Uiso 1 1 calc GR . . . .
H92C H 0.134292 -0.265731 -0.011431 0.311 Uiso 1 1 calc GR . . . .
B1 B 0.3404(6) 0.1827(11) 0.1312(4) 0.129(4) Uani 1 1 d . U . . .
C113 C 0.5632(5) -0.3452(10) 0.0485(3) 0.184(6) Uani 1 1 d . U . . .
H11D H 0.588366 -0.395055 0.056810 0.276 Uiso 1 1 calc GR . . . .
H11E H 0.578114 -0.311913 0.031538 0.276 Uiso 1 1 calc GR . . . .
H11F H 0.524722 -0.366498 0.037508 0.276 Uiso 1 1 calc GR . . . .
C136 C 0.4153(6) -0.0662(9) 0.4856(3) 0.183(6) Uani 1 1 d . U . . .
H13A H 0.432709 -0.010869 0.481029 0.275 Uiso 1 1 calc GR . . . .
H13B H 0.434366 -0.087411 0.508750 0.275 Uiso 1 1 calc GR . . . .
H13C H 0.374606 -0.056779 0.484224 0.275 Uiso 1 1 calc GR . . . .
C91 C 0.2329(5) -0.3143(8) -0.0298(3) 0.158(5) Uani 1 1 d . U . . .
H91A H 0.226151 -0.252579 -0.036178 0.237 Uiso 1 1 calc GR . . . .
H91B H 0.210306 -0.351350 -0.048238 0.237 Uiso 1 1 calc GR . . . .
H91C H 0.273550 -0.327814 -0.026468 0.237 Uiso 1 1 calc GR . . . .
C64 C 0.6852(8) 0.2148(10) 0.4455(4) 0.176(6) Uani 1 1 d . . . . .
H64 H 0.661770 0.264174 0.446800 0.211 Uiso 1 1 calc R . . . .
C21 C 0.5749(5) 0.0286(8) 0.0114(3) 0.177(5) Uani 1 1 d D U . . .
H21A H 0.578912 -0.029451 0.022287 0.266 Uiso 1 1 calc GR . . . .
H21B H 0.577423 0.023305 -0.012699 0.266 Uiso 1 1 calc GR . . . .
H21C H 0.537764 0.053580 0.012068 0.266 Uiso 1 1 calc GR . . . .
C114 C 0.5222(6) -0.2145(10) 0.0620(4) 0.198(7) Uani 1 1 d . U . . .
H11G H 0.483342 -0.236884 0.052899 0.296 Uiso 1 1 calc GR . . . .
H11H H 0.536079 -0.188614 0.043038 0.296 Uiso 1 1 calc GR . . . .
H11I H 0.521871 -0.169738 0.079622 0.296 Uiso 1 1 calc GR . . . .
C69 C 0.8155(7) 0.3264(15) 0.4892(4) 0.305(14) Uani 1 1 d . U . . .
H69A H 0.847683 0.289860 0.501207 0.458 Uiso 1 1 calc GR . . . .
H69B H 0.819681 0.385292 0.499339 0.458 Uiso 1 1 calc GR . . . .
H69C H 0.814923 0.330017 0.464553 0.458 Uiso 1 1 calc GR . . . .
C137 C 0.4170(6) -0.2255(8) 0.4702(4) 0.201(7) Uani 1 1 d . U . . .
H13D H 0.377318 -0.238333 0.470355 0.302 Uiso 1 1 calc GR . . . .
H13E H 0.441612 -0.233793 0.493524 0.302 Uiso 1 1 calc GR . . . .
H13F H 0.429237 -0.265142 0.453978 0.302 Uiso 1 1 calc GR . . . .
C22 C 0.5956(9) 0.1802(8) 0.0278(4) 0.41(2) Uani 1 1 d D U . . .
H22A H 0.625450 0.224695 0.029593 0.622 Uiso 1 1 calc GR . . . .
H22B H 0.575902 0.189034 0.046358 0.622 Uiso 1 1 calc GR . . . .
H22C H 0.568094 0.185194 0.005242 0.622 Uiso 1 1 calc GR . . . .
C138 C 0.4834(5) -0.1225(11) 0.4569(3) 0.206(7) Uani 1 1 d . U . . .
H13G H 0.496530 -0.177105 0.448415 0.309 Uiso 1 1 calc GR . . . .
H13H H 0.507451 -0.109109 0.479982 0.309 Uiso 1 1 calc GR . . . .
H13I H 0.486129 -0.074679 0.440932 0.309 Uiso 1 1 calc GR . . . .
C66 C 0.7575(7) 0.2844(17) 0.4935(4) 0.225(8) Uani 1 1 d . . . . .
C68 C 0.7103(8) 0.3520(12) 0.4924(5) 0.263(11) Uani 1 1 d . U . . .
H68A H 0.719735 0.406282 0.481878 0.395 Uiso 1 1 calc GR . . . .
H68B H 0.706906 0.363875 0.515993 0.395 Uiso 1 1 calc GR . . . .
H68C H 0.673912 0.328986 0.478482 0.395 Uiso 1 1 calc GR . . . .
C67 C 0.7613(9) 0.2386(14) 0.5279(3) 0.284(12) Uani 1 1 d . U . . .
H67A H 0.745094 0.179601 0.523636 0.426 Uiso 1 1 calc GR . . . .
H67B H 0.739758 0.272122 0.541487 0.426 Uiso 1 1 calc GR . . . .
H67C H 0.801379 0.234549 0.540807 0.426 Uiso 1 1 calc GR . . . .
C23 C 0.6649(6) 0.0928(15) 0.0078(5) 0.48(3) Uani 1 1 d D U . . .
H23A H 0.644708 0.078170 -0.016065 0.726 Uiso 1 1 calc GR . . . .
H23B H 0.695978 0.050881 0.016043 0.726 Uiso 1 1 calc GR . . . .
H23C H 0.680721 0.152080 0.008395 0.726 Uiso 1 1 calc GR . . . .
F13 F 0.6323(3) -0.1725(6) 0.3383(2) 0.191(3) Uani 1 1 d . U . . .
F14 F 0.6182(3) -0.1905(5) 0.3901(2) 0.191(3) Uani 1 1 d . U . . .
F15 F 0.7039(4) -0.2165(8) 0.3833(2) 0.296(6) Uani 1 1 d . U . . .
F16 F 0.6286(6) -0.3121(6) 0.3595(3) 0.307(6) Uani 1 1 d . U . . .
B4 B 0.6446(9) -0.2208(17) 0.3662(6) 0.208(6) Uani 1 1 d . U . . .
C90 C 0.2302(8) -0.4166(10) 0.0166(3) 0.234(9) Uani 1 1 d . U . . .
H90A H 0.271804 -0.420552 0.025336 0.351 Uiso 1 1 calc GR . . . .
H90B H 0.217331 -0.459575 -0.001935 0.351 Uiso 1 1 calc GR . . . .
H90C H 0.211894 -0.428758 0.035591 0.351 Uiso 1 1 calc GR . . . .

loop_
_atom_site_aniso_label
_atom_site_aniso_U_11
_atom_site_aniso_U_22
_atom_site_aniso_U_33
_atom_site_aniso_U_23
_atom_site_aniso_U_13
_atom_site_aniso_U_12
Fe2 0.0818(9) 0.0958(10) 0.0999(9) 0.0057(7) 0.0277(7) 0.0020(7)
Fe1 0.0785(8) 0.0933(10) 0.1035(9) 0.0034(7) 0.0285(7) 0.0027(7)
F7 0.075(3) 0.120(4) 0.128(4) -0.001(3) 0.041(3) -0.006(2)
F12 0.133(4) 0.114(4) 0.112(4) -0.007(3) 0.052(3) -0.002(3)
F9 0.134(4) 0.100(4) 0.144(4) 0.021(3) 0.057(3) 0.022(3)
F8 0.087(3) 0.118(4) 0.132(4) -0.013(3) 0.028(3) 0.015(3)
F6 0.112(4) 0.120(4) 0.122(4) 0.006(3) 0.021(3) -0.018(3)
F10 0.099(4) 0.151(5) 0.132(4) -0.027(3) 0.024(3) 0.013(3)
F5 0.130(4) 0.113(4) 0.161(4) 0.029(3) 0.087(4) 0.022(3)
F11 0.099(3) 0.145(5) 0.128(4) 0.012(3) 0.023(3) -0.037(3)
N3 0.061(4) 0.103(5) 0.102(5) 0.019(4) 0.021(3) 0.019(3)
N14 0.064(4) 0.090(5) 0.114(5) 0.030(4) 0.013(4) 0.019(3)
N8 0.093(5) 0.075(5) 0.103(5) 0.004(4) 0.036(4) 0.011(4)
N17 0.084(5) 0.098(5) 0.100(5) 0.004(4) 0.025(4) 0.004(4)
N15 0.111(5) 0.065(5) 0.090(4) -0.007(3) 0.027(4) 0.003(4)
N12 0.083(5) 0.115(6) 0.082(4) -0.001(4) 0.026(4) -0.012(4)
N4 0.079(4) 0.094(5) 0.094(5) -0.013(4) 0.026(4) 0.011(4)
N13 0.091(5) 0.100(5) 0.080(4) -0.005(4) 0.025(4) -0.004(4)
N10 0.057(4) 0.098(5) 0.103(5) 0.004(4) 0.030(3) -0.007(3)
N1 0.104(5) 0.091(5) 0.094(5) 0.001(4) 0.034(4) -0.010(4)
N11 0.104(5) 0.101(5) 0.093(5) -0.002(4) 0.041(4) -0.016(4)
N16 0.067(4) 0.115(5) 0.088(5) 0.014(4) 0.016(4) 0.002(3)
N6 0.070(4) 0.119(6) 0.108(5) -0.008(4) 0.036(4) -0.006(4)
N18 0.077(4) 0.111(6) 0.090(5) 0.003(4) 0.022(4) 0.004(4)
N7 0.099(5) 0.066(5) 0.109(5) -0.002(4) 0.028(4) -0.009(4)
C122 0.087(5) 0.061(6) 0.110(6) -0.003(4) 0.029(5) -0.001(4)
F2 0.148(5) 0.152(5) 0.178(5) 0.004(4) 0.075(4) 0.032(4)
N2 0.072(4) 0.102(6) 0.115(5) -0.005(4) 0.032(4) -0.005(4)
N5 0.101(5) 0.086(5) 0.093(5) -0.009(4) 0.017(4) -0.003(4)
N9 0.063(4) 0.120(6) 0.101(5) 0.026(4) 0.022(4) -0.001(4)
C116 0.087(6) 0.101(7) 0.082(5) 0.009(5) 0.022(4) 0.003(5)
F1 0.167(6) 0.170(5) 0.138(4) 0.007(4) 0.018(4) 0.035(4)
C93 0.064(5) 0.104(7) 0.085(5) -0.006(5) 0.021(4) -0.001(4)
C24 0.087(6) 0.074(6) 0.099(6) 0.015(4) 0.040(5) 0.010(4)
C7 0.069(5) 0.083(7) 0.112(6) 0.013(5) 0.015(5) -0.001(4)
C117 0.081(5) 0.082(7) 0.102(6) 0.012(5) 0.024(5) -0.009(4)
C6 0.111(6) 0.067(6) 0.108(6) 0.004(4) 0.052(5) -0.007(4)
C31 0.074(5) 0.108(7) 0.083(5) 0.015(5) 0.020(4) 0.016(5)
C2 0.083(5) 0.085(7) 0.094(6) 0.006(5) 0.030(4) 0.001(4)
C30 0.073(5) 0.114(7) 0.095(6) -0.006(5) 0.014(5) 0.005(5)
C25 0.067(5) 0.093(6) 0.088(6) -0.001(5) 0.015(4) 0.001(4)
C1 0.068(5) 0.089(7) 0.105(6) 0.019(5) 0.025(4) -0.004(4)
C50 0.090(6) 0.101(7) 0.116(7) 0.020(5) 0.041(5) 0.001(5)
C123 0.073(5) 0.087(7) 0.099(6) 0.010(5) 0.012(4) -0.017(4)
C51 0.104(7) 0.099(7) 0.121(7) 0.000(6) 0.039(6) -0.005(5)
C37 0.077(5) 0.120(8) 0.094(6) 0.004(5) 0.028(5) 0.004(5)
C120 0.081(5) 0.100(7) 0.104(6) 0.015(5) 0.016(5) 0.008(5)
C29 0.065(5) 0.098(6) 0.105(6) 0.013(5) 0.023(4) 0.003(4)
C54 0.087(6) 0.113(7) 0.088(6) 0.008(5) 0.029(5) -0.009(5)
C100 0.075(5) 0.080(6) 0.113(6) -0.002(5) 0.040(5) 0.007(4)
C74 0.084(6) 0.091(6) 0.113(7) 0.013(5) 0.026(5) 0.000(4)
C98 0.081(6) 0.138(8) 0.083(5) -0.012(5) 0.018(5) -0.001(5)
F4 0.115(4) 0.297(9) 0.185(6) -0.025(6) 0.035(4) 0.044(5)
C125 0.106(6) 0.080(6) 0.095(6) -0.001(5) 0.036(5) -0.006(5)
C76 0.069(5) 0.091(6) 0.099(6) -0.011(4) 0.034(4) -0.009(4)
C5 0.093(6) 0.084(7) 0.119(7) 0.007(5) 0.044(5) -0.004(4)
C9 0.083(5) 0.088(7) 0.101(6) -0.006(5) 0.023(5) 0.003(4)
C105 0.079(5) 0.090(6) 0.103(6) -0.007(4) 0.028(4) 0.007(4)
C121 0.066(5) 0.085(6) 0.111(6) 0.005(5) 0.020(4) -0.004(4)
C8 0.096(6) 0.104(8) 0.091(6) 0.011(5) 0.025(5) 0.014(5)
C99 0.079(6) 0.103(7) 0.095(6) 0.002(5) 0.024(5) -0.010(5)
C36 0.088(6) 0.080(6) 0.109(6) 0.002(4) 0.026(5) 0.016(4)
C53 0.083(6) 0.091(6) 0.109(7) 0.007(5) 0.029(5) 0.006(5)
C101 0.062(5) 0.103(6) 0.102(6) 0.009(5) 0.033(4) 0.012(4)
C124 0.071(5) 0.108(8) 0.093(6) -0.005(5) 0.025(4) 0.003(4)
C127 0.101(6) 0.065(6) 0.114(6) -0.005(4) 0.049(5) 0.003(4)
C26 0.069(5) 0.127(8) 0.109(7) -0.015(6) 0.029(5) -0.009(5)
C77 0.065(5) 0.100(6) 0.104(6) 0.001(5) 0.029(5) 0.000(4)
C104 0.071(5) 0.110(7) 0.095(6) -0.006(5) 0.026(4) -0.006(5)
C106 0.078(5) 0.109(8) 0.116(7) 0.005(6) 0.036(5) 0.009(5)
C70 0.096(6) 0.081(6) 0.089(6) 0.012(4) 0.021(5) -0.002(4)
C109 0.085(6) 0.112(8) 0.112(7) -0.006(6) 0.035(5) -0.009(5)
C11 0.104(6) 0.081(7) 0.107(6) 0.003(5) 0.033(5) -0.015(5)
C33 0.101(7) 0.099(7) 0.092(6) -0.001(5) 0.024(5) 0.000(5)
C102 0.082(6) 0.093(7) 0.104(6) -0.003(5) 0.026(5) 0.003(5)
C48 0.076(6) 0.119(7) 0.108(6) 0.031(5) 0.040(5) 0.011(5)
C52 0.088(6) 0.073(5) 0.120(6) 0.008(4) 0.042(5) 0.010(4)
C47 0.072(5) 0.108(7) 0.087(6) 0.001(5) 0.027(5) 0.000(4)
C97 0.077(6) 0.145(9) 0.104(7) 0.004(6) 0.023(5) -0.011(6)
C15 0.077(6) 0.121(7) 0.113(7) 0.010(6) 0.024(5) -0.004(5)
C43 0.084(6) 0.127(8) 0.090(6) -0.003(6) 0.032(5) -0.003(5)
C119 0.087(6) 0.085(6) 0.107(6) 0.001(5) 0.024(5) -0.017(4)
C34 0.108(7) 0.104(7) 0.083(6) -0.001(5) 0.010(5) 0.016(5)
C80 0.068(5) 0.125(7) 0.113(7) 0.017(6) 0.025(5) 0.005(5)
C129 0.082(6) 0.097(6) 0.096(6) 0.003(5) 0.030(5) 0.000(5)
C83 0.110(7) 0.097(7) 0.091(6) 0.000(5) 0.021(5) 0.011(6)
C71 0.094(7) 0.106(7) 0.098(6) -0.001(5) 0.025(5) -0.005(5)
C75 0.087(6) 0.086(6) 0.116(6) 0.010(5) 0.043(5) -0.002(4)
C111 0.081(5) 0.105(7) 0.112(7) -0.016(5) 0.040(5) 0.003(5)
C82 0.090(6) 0.121(8) 0.102(7) 0.011(6) 0.034(5) -0.013(5)
C81 0.105(7) 0.087(6) 0.098(6) 0.005(4) 0.027(5) -0.006(5)
C10 0.092(6) 0.116(7) 0.092(6) 0.005(5) 0.018(5) -0.015(5)
C14 0.106(7) 0.113(7) 0.094(6) -0.009(5) 0.022(6) -0.017(6)
C103 0.063(5) 0.123(8) 0.112(7) 0.013(6) 0.032(5) 0.005(5)
C40 0.092(6) 0.098(7) 0.094(6) -0.007(5) 0.021(5) 0.000(5)
C118 0.081(5) 0.085(7) 0.114(6) 0.004(5) 0.026(5) 0.010(4)
C27 0.085(6) 0.123(8) 0.099(6) -0.021(5) 0.025(5) -0.009(5)
C35 0.106(7) 0.103(7) 0.115(7) 0.011(6) 0.044(6) 0.015(6)
C39 0.094(6) 0.118(8) 0.100(6) -0.012(5) 0.034(5) -0.003(5)
C13 0.091(6) 0.101(6) 0.101(6) -0.007(5) 0.042(5) 0.007(5)
C12 0.093(6) 0.109(8) 0.110(7) 0.008(5) 0.025(5) -0.008(5)
C58 0.059(5) 0.125(7) 0.113(6) 0.020(5) 0.029(5) 0.004(5)
C56 0.089(6) 0.130(8) 0.094(6) 0.021(5) 0.024(5) 0.027(5)
C73 0.097(7) 0.122(8) 0.137(9) 0.008(6) 0.042(6) -0.014(6)
C38 0.079(5) 0.117(7) 0.092(6) -0.008(5) 0.028(5) -0.005(5)
C42 0.088(6) 0.104(7) 0.114(7) -0.002(5) 0.040(5) 0.010(5)
C28 0.084(6) 0.113(7) 0.113(7) -0.024(6) 0.030(5) 0.010(5)
C41 0.087(6) 0.102(7) 0.116(7) -0.002(6) 0.044(5) 0.002(5)
C107 0.094(6) 0.097(7) 0.120(7) -0.007(5) 0.041(6) -0.003(5)
C110 0.070(5) 0.125(8) 0.108(7) 0.001(6) 0.030(5) 0.004(5)
C32 0.086(6) 0.093(6) 0.104(6) 0.006(5) 0.028(5) 0.019(5)
C3 0.075(5) 0.102(7) 0.126(7) -0.004(6) 0.028(5) 0.012(5)
C94 0.099(7) 0.104(7) 0.085(6) -0.003(5) 0.025(5) -0.007(5)
C78 0.074(5) 0.087(6) 0.103(6) 0.014(4) 0.014(5) 0.000(4)
C126 0.089(6) 0.131(9) 0.111(7) 0.001(6) 0.035(5) -0.029(6)
C79 0.089(6) 0.100(6) 0.107(6) -0.004(5) 0.043(5) -0.014(5)
C55 0.073(5) 0.097(6) 0.118(6) 0.000(5) 0.035(5) -0.003(4)
C134 0.102(7) 0.110(7) 0.099(6) 0.013(5) 0.003(5) -0.017(5)
C46 0.107(7) 0.149(9) 0.102(6) 0.002(6) 0.037(5) -0.021(6)
C57 0.104(7) 0.115(7) 0.109(7) 0.009(6) 0.026(5) 0.003(5)
C19 0.095(6) 0.102(7) 0.119(7) 0.011(6) 0.031(6) -0.007(5)
C72 0.093(6) 0.105(7) 0.114(6) 0.002(5) 0.049(6) 0.008(5)
B2 0.069(6) 0.077(7) 0.109(8) 0.007(6) 0.033(5) 0.010(5)
C4 0.113(7) 0.079(6) 0.137(8) 0.014(5) 0.065(6) 0.011(5)
C95 0.108(7) 0.107(7) 0.109(7) -0.013(6) 0.035(6) 0.007(5)
B3 0.113(9) 0.073(8) 0.126(10) -0.010(7) 0.032(7) -0.007(6)
C133 0.112(7) 0.106(7) 0.119(8) 0.004(6) 0.032(6) -0.005(6)
F3 0.251(8) 0.141(5) 0.220(7) -0.030(5) -0.007(7) 0.025(5)
C84 0.119(8) 0.133(9) 0.104(7) 0.000(7) 0.024(6) 0.012(7)
C128 0.094(6) 0.108(7) 0.092(6) 0.000(5) 0.017(5) -0.023(5)
C130 0.088(6) 0.110(7) 0.122(8) -0.001(6) 0.030(6) -0.007(5)
C96 0.078(6) 0.109(7) 0.117(7) 0.002(5) 0.026(5) 0.006(5)
C86 0.146(11) 0.152(12) 0.088(7) 0.006(7) 0.031(7) -0.035(9)
C108 0.070(5) 0.162(11) 0.126(8) -0.004(7) 0.050(5) 0.002(6)
C49 0.099(7) 0.130(8) 0.109(7) 0.032(6) 0.028(6) -0.005(6)
C132 0.119(8) 0.133(9) 0.105(7) 0.002(6) 0.017(6) -0.005(7)
C18 0.131(9) 0.090(7) 0.112(8) 0.012(6) 0.012(6) -0.016(6)
C112 0.089(7) 0.171(10) 0.110(7) 0.007(7) 0.025(6) -0.021(7)
C131 0.118(8) 0.128(8) 0.120(8) 0.015(6) 0.030(7) -0.032(6)
C135 0.105(8) 0.169(11) 0.102(7) 0.007(7) 0.006(6) -0.009(7)
C45 0.105(7) 0.161(10) 0.117(7) 0.029(7) 0.024(6) 0.001(7)
C61 0.097(8) 0.191(12) 0.108(8) 0.013(8) 0.015(7) -0.020(8)
C16 0.111(7) 0.146(9) 0.096(7) 0.023(6) -0.001(6) 0.000(6)
C17 0.170(11) 0.133(9) 0.095(7) 0.047(7) 0.024(8) 0.014(8)
C44 0.154(10) 0.146(9) 0.107(7) -0.002(7) 0.044(7) -0.018(7)
C88 0.120(8) 0.120(8) 0.110(7) -0.012(6) 0.018(6) -0.017(6)
C85 0.149(10) 0.131(10) 0.106(8) -0.003(7) 0.046(8) 0.014(8)
C60 0.116(9) 0.201(13) 0.083(7) 0.006(7) 0.040(7) -0.013(9)
C115 0.144(10) 0.204(12) 0.139(9) 0.006(8) 0.062(8) -0.067(9)
C59 0.087(6) 0.168(11) 0.138(9) 0.044(8) 0.040(6) -0.003(6)
C65 0.136(10) 0.194(13) 0.130(9) 0.010(9) 0.077(8) 0.038(10)
C89 0.237(17) 0.140(11) 0.117(9) -0.033(8) 0.048(10) -0.008(11)
C63 0.161(14) 0.245(19) 0.094(8) -0.029(10) 0.024(9) -0.068(13)
C87 0.131(10) 0.170(12) 0.119(9) -0.012(8) 0.027(7) -0.002(10)
C20 0.203(15) 0.145(12) 0.181(15) 0.017(10) 0.025(12) -0.016(11)
C62 0.137(12) 0.26(2) 0.142(12) -0.027(13) 0.041(10) 0.010(13)
C92 0.106(9) 0.288(18) 0.249(16) -0.094(14) 0.084(10) -0.082(10)
B1 0.124(7) 0.142(9) 0.113(8) -0.011(7) 0.014(7) 0.015(9)
C113 0.170(11) 0.273(17) 0.135(9) -0.062(10) 0.085(9) -0.101(11)
C136 0.216(15) 0.188(13) 0.128(9) -0.010(9) 0.009(9) 0.061(11)
C91 0.162(11) 0.199(12) 0.136(9) -0.047(8) 0.081(8) -0.054(9)
C64 0.233(18) 0.183(13) 0.149(11) -0.044(10) 0.119(13) -0.058(12)
C21 0.143(10) 0.253(16) 0.131(9) 0.037(10) 0.025(8) -0.004(11)
C114 0.153(11) 0.236(16) 0.202(13) 0.117(12) 0.041(10) 0.036(11)
C69 0.223(18) 0.48(3) 0.251(18) -0.17(2) 0.137(15) -0.23(2)
C137 0.170(12) 0.119(10) 0.273(17) 0.062(10) -0.025(11) -0.033(8)
C22 0.52(5) 0.44(4) 0.168(17) 0.01(2) -0.14(2) 0.18(4)
C138 0.121(11) 0.30(2) 0.178(12) 0.055(12) 0.005(9) 0.046(11)
C66 0.149(13) 0.38(3) 0.144(13) -0.083(16) 0.039(10) -0.054(16)
C68 0.25(2) 0.25(2) 0.32(3) -0.15(2) 0.14(2) -0.074(17)
C67 0.37(3) 0.40(3) 0.100(10) -0.058(14) 0.102(13) -0.11(2)
C23 0.57(6) 0.70(7) 0.159(17) 0.03(3) 0.05(2) -0.40(5)
F13 0.133(5) 0.230(7) 0.186(6) -0.064(5) -0.006(4) 0.047(5)
F14 0.182(6) 0.171(6) 0.202(6) -0.029(5) 0.013(5) 0.054(5)
F15 0.175(6) 0.447(14) 0.216(8) -0.131(9) -0.050(6) 0.154(7)
F16 0.407(13) 0.187(7) 0.234(9) -0.070(6) -0.099(9) 0.139(7)
B4 0.185(11) 0.226(12) 0.165(12) -0.079(10) -0.051(10) 0.097(12)
C90 0.36(2) 0.141(13) 0.149(11) 0.002(9) -0.046(13) -0.023(13)

loop_
_atom_type_symbol
_atom_type_description
_atom_type_scat_dispersion_real
_atom_type_scat_dispersion_imag
_atom_type_scat_source
C C 0.0181 0.0091 'International Tables Vol C Tables 4.2.6.8 and 6.1.1.4'
H H 0.0000 0.0000 'International Tables Vol C Tables 4.2.6.8 and 6.1.1.4'
B B 0.0090 0.0039 'International Tables Vol C Tables 4.2.6.8 and 6.1.1.4'
F F 0.0727 0.0534 'International Tables Vol C Tables 4.2.6.8 and 6.1.1.4'
Fe Fe -1.1336 3.1974 'International Tables Vol C Tables 4.2.6.8 and 6.1.1.4'
N N 0.0311 0.0180 'International Tables Vol C Tables 4.2.6.8 and 6.1.1.4'

loop_
_geom_angle_atom_site_label_1
_geom_angle_atom_site_label_2
_geom_angle_atom_site_label_3
_geom_angle
_geom_angle_site_symmetry_1
_geom_angle_site_symmetry_3
_geom_angle_publ_flag
N14 Fe2 N15 80.8(3) . . ?
N14 Fe2 N10 99.8(3) . . ?
N15 Fe2 N10 176.4(3) . . ?
N12 Fe2 N14 171.9(3) . . ?
N12 Fe2 N15 91.9(3) . . ?
N12 Fe2 N13 80.8(3) . . ?
N12 Fe2 N10 87.6(3) . . ?
N13 Fe2 N14 95.3(3) . . ?
N13 Fe2 N15 88.3(3) . . ?
N13 Fe2 N10 95.1(3) . . ?
N11 Fe2 N14 85.7(3) . . ?
N11 Fe2 N15 96.4(3) . . ?
N11 Fe2 N12 98.8(3) . . ?
N11 Fe2 N13 175.2(3) . . ?
N11 Fe2 N10 80.2(3) . . ?
N3 Fe1 N4 80.4(3) . . ?
N3 Fe1 N6 98.8(3) . . ?
N3 Fe1 N2 93.6(3) . . ?
N3 Fe1 N5 88.5(3) . . ?
N4 Fe1 N6 175.4(3) . . ?
N4 Fe1 N2 88.9(3) . . ?
N1 Fe1 N3 171.3(3) . . ?
N1 Fe1 N4 93.2(3) . . ?
N1 Fe1 N6 88.0(3) . . ?
N1 Fe1 N2 80.3(3) . . ?
N1 Fe1 N5 98.2(3) . . ?
N6 Fe1 N2 95.7(3) . . ?
N5 Fe1 N4 97.1(3) . . ?
N5 Fe1 N6 78.4(3) . . ?
N5 Fe1 N2 173.9(3) . . ?
C24 N3 Fe1 116.1(6) . . ?
C24 N3 C30 106.3(7) . . ?
C30 N3 Fe1 137.5(5) . . ?
C122 N14 Fe2 139.0(6) . . ?
C116 N14 Fe2 112.5(6) . . ?
C116 N14 C122 108.6(8) . . ?
C24 N8 C25 104.5(6) . . ?
C24 N8 C36 131.7(7) . . ?
C25 N8 C36 122.2(7) . . ?
C93 N17 C105 128.2(7) . . ?
C94 N17 C93 108.1(7) . . ?
C94 N17 C105 122.3(8) . . ?
C123 N15 Fe2 116.0(6) . . ?
C124 N15 Fe2 128.0(6) . . ?
C124 N15 C123 116.0(8) . . ?
C93 N12 Fe2 113.2(6) . . ?
C99 N12 Fe2 140.0(7) . . ?
C99 N12 C93 106.5(7) . . ?
C31 N4 Fe1 116.6(6) . . ?
C32 N4 Fe1 126.8(6) . . ?
C32 N4 C31 116.5(7) . . ?
C100 N13 Fe2 115.4(5) . . ?
C101 N13 Fe2 125.6(6) . . ?
C101 N13 C100 118.8(7) . . ?
C76 N10 Fe2 139.1(6) . . ?
C70 N10 Fe2 111.7(5) . . ?
C70 N10 C76 107.8(7) . . ?
C7 N1 Fe1 139.5(6) . . ?
C1 N1 Fe1 115.5(6) . . ?
C1 N1 C7 104.9(7) . . ?
C77 N11 Fe2 118.1(5) . . ?
C77 N11 C78 115.5(7) . . ?
C78 N11 Fe2 126.0(6) . . ?
C70 N16 C71 106.0(7) . . ?
C70 N16 C82 130.4(7) . . ?
C71 N16 C82 123.4(7) . . ?
C54 N6 Fe1 118.4(5) . . ?
C54 N6 C55 116.2(7) . . ?
C55 N6 Fe1 125.1(6) . . ?
C116 N18 C117 106.1(7) . . ?
C116 N18 C128 129.8(8) . . ?
C117 N18 C128 124.0(8) . . ?
C2 N7 C1 104.9(7) . . ?
C2 N7 C13 125.3(7) . . ?
C1 N7 C13 129.6(7) . . ?
N14 C122 C117 108.8(8) . . ?
N14 C122 C121 129.9(9) . . ?
C121 C122 C117 121.2(8) . . ?
C9 N2 Fe1 124.0(6) . . ?
C8 N2 Fe1 115.2(7) . . ?
C8 N2 C9 120.7(8) . . ?
C53 N5 Fe1 137.0(6) . . ?
C47 N5 Fe1 116.8(6) . . ?
C47 N5 C53 104.1(7) . . ?
C48 N9 C59 121.0(7) . . ?
C47 N9 C48 106.2(7) . . ?
C47 N9 C59 131.4(7) . . ?
N14 C116 N18 109.8(8) . . ?
N14 C116 C123 118.3(8) . . ?
N18 C116 C123 131.9(8) . . ?
N17 C93 C100 132.3(8) . . ?
N12 C93 N17 109.5(7) . . ?
N12 C93 C100 117.8(8) . . ?
N3 C24 N8 113.9(7) . . ?
N3 C24 C31 115.9(7) . . ?
N8 C24 C31 130.2(7) . . ?
N1 C7 C6 129.3(9) . . ?
C2 C7 N1 108.7(8) . . ?
C2 C7 C6 121.9(9) . . ?
C122 C117 N18 106.6(8) . . ?
C118 C117 N18 132.2(9) . . ?
C118 C117 C122 121.2(8) . . ?
C5 C6 C7 117.0(8) . . ?
N4 C31 C24 110.8(7) . . ?
N4 C31 C35 123.7(8) . . ?
C35 C31 C24 125.6(9) . . ?
N7 C2 C7 108.7(8) . . ?
N7 C2 C3 132.0(9) . . ?
C7 C2 C3 119.3(8) . . ?
C25 C30 N3 107.0(7) . . ?
C29 C30 N3 131.0(8) . . ?
C29 C30 C25 122.0(8) . . ?
C30 C25 N8 108.3(7) . . ?
C26 C25 N8 129.5(8) . . ?
C26 C25 C30 122.2(8) . . ?
N1 C1 N7 112.7(8) . . ?
N1 C1 C8 115.7(9) . . ?
N7 C1 C8 131.5(8) . . ?
C51 C50 C49 121.5(8) . . ?
N15 C123 C116 112.0(8) . . ?
N15 C123 C127 124.3(8) . . ?
C127 C123 C116 123.5(9) . . ?
C50 C51 C52 124.0(9) . . ?
C38 C37 C36 121.1(9) . . ?
C38 C37 C42 119.8(8) . . ?
C42 C37 C36 119.1(8) . . ?
C119 C120 C121 120.9(8) . . ?
C30 C29 C28 117.8(8) . . ?
N6 C54 C47 107.9(7) . . ?
N6 C54 C58 124.7(8) . . ?
C58 C54 C47 126.9(8) . . ?
N13 C100 C93 111.7(7) . . ?
N13 C100 C104 119.4(8) . . ?
C93 C100 C104 128.7(8) . . ?
C75 C74 C73 121.5(8) . . ?
C99 C98 C97 116.1(9) . . ?
C124 C125 C126 119.3(8) . . ?
N10 C76 C71 107.5(7) . . ?
N10 C76 C75 132.4(8) . . ?
C75 C76 C71 120.0(7) . . ?
C4 C5 C6 120.7(8) . . ?
N2 C9 C10 120.5(8) . . ?
N17 C105 C106 107.3(6) . . ?
C122 C121 C120 117.4(8) . . ?
N2 C8 C1 112.9(8) . . ?
N2 C8 C12 119.4(9) . . ?
C12 C8 C1 127.7(9) . . ?
N12 C99 C98 130.2(9) . . ?
N12 C99 C94 109.7(8) . . ?
C98 C99 C94 120.0(9) . . ?
N8 C36 C37 110.5(6) . . ?
C48 C53 N5 105.4(7) . . ?
C52 C53 N5 131.4(8) . . ?
C52 C53 C48 123.1(8) . . ?
N13 C101 C102 124.3(8) . . ?
N15 C124 C125 125.4(8) . . ?
C126 C127 C123 117.1(8) . . ?
C25 C26 C27 116.1(8) . . ?
N11 C77 C70 110.2(7) . . ?
N11 C77 C81 122.5(7) . . ?
C81 C77 C70 126.7(8) . . ?
C103 C104 C100 118.6(8) . . ?
C111 C106 C105 121.4(9) . . ?
C107 C106 C105 122.3(9) . . ?
C107 C106 C111 116.3(8) . . ?
N10 C70 N16 110.9(7) . . ?
N10 C70 C77 118.5(7) . . ?
N16 C70 C77 130.6(8) . . ?
C110 C109 C108 117.5(9) . . ?
C110 C109 C112 121.3(10) . . ?
C108 C109 C112 121.1(9) . . ?
C12 C11 C10 119.4(9) . . ?
C32 C33 C34 119.3(8) . . ?
C101 C102 C103 117.8(8) . . ?
N9 C48 C53 107.4(7) . . ?
N9 C48 C49 131.3(8) . . ?
C49 C48 C53 120.6(8) . . ?
C53 C52 C51 114.0(8) . . ?
N5 C47 N9 116.7(7) . . ?
N5 C47 C54 116.6(8) . . ?
N9 C47 C54 126.5(8) . . ?
C96 C97 C98 124.0(9) . . ?
C16 C15 C14 122.5(9) . . ?
C40 C43 C46 110.0(7) . . ?
C40 C43 C45 109.8(7) . . ?
C40 C43 C44 114.1(8) . . ?
C45 C43 C46 109.0(8) . . ?
C44 C43 C46 104.8(7) . . ?
C44 C43 C45 109.0(8) . . ?
C120 C119 C118 121.1(8) . . ?
C35 C34 C33 115.3(8) . . ?
C81 C80 C79 117.0(8) . . ?
C134 C129 C128 118.4(8) . . ?
C130 C129 C134 116.5(8) . . ?
C130 C129 C128 125.0(8) . . ?
C84 C83 C82 121.8(10) . . ?
C84 C83 C88 116.0(9) . . ?
C88 C83 C82 122.1(9) . . ?
N16 C71 C76 107.7(7) . . ?
N16 C71 C72 129.8(9) . . ?
C76 C71 C72 122.4(8) . . ?
C74 C75 C76 117.6(8) . . ?
C110 C111 C106 121.4(8) . . ?
N16 C82 C83 114.4(8) . . ?
C80 C81 C77 120.8(8) . . ?
C9 C10 C11 119.1(9) . . ?
C15 C14 C13 122.5(9) . . ?
C15 C14 C19 117.2(8) . . ?
C19 C14 C13 120.1(8) . . ?
C104 C103 C102 121.0(8) . . ?
C39 C40 C43 123.5(9) . . ?
C41 C40 C43 120.8(9) . . ?
C41 C40 C39 115.7(9) . . ?
C117 C118 C119 117.8(8) . . ?
C26 C27 C28 122.6(8) . . ?
C31 C35 C34 120.0(9) . . ?
C40 C39 C38 123.6(9) . . ?
N7 C13 C14 114.9(7) . . ?
C11 C12 C8 120.7(9) . . ?
C54 C58 C57 116.8(8) . . ?
C57 C56 C55 118.9(9) . . ?
C72 C73 C74 122.8(9) . . ?
C37 C38 C39 119.2(9) . . ?
C41 C42 C37 117.8(8) . . ?
C29 C28 C27 119.4(8) . . ?
C40 C41 C42 123.7(9) . . ?
C106 C107 C108 122.7(9) . . ?
C111 C110 C109 122.0(9) . . ?
N4 C32 C33 125.0(8) . . ?
C4 C3 C2 119.2(9) . . ?
N17 C94 C99 106.0(8) . . ?
N17 C94 C95 131.6(9) . . ?
C99 C94 C95 122.3(9) . . ?
C79 C78 N11 121.6(8) . . ?
C127 C126 C125 117.8(8) . . ?
C78 C79 C80 122.4(8) . . ?
C56 C55 N6 121.5(8) . . ?
C133 C134 C129 122.4(9) . . ?
C56 C57 C58 121.8(9) . . ?
C18 C19 C14 121.1(9) . . ?
C73 C72 C71 115.6(9) . . ?
F7 B2 F8 107.4(7) . . ?
F6 B2 F7 111.6(8) . . ?
F6 B2 F8 109.6(8) . . ?
F6 B2 F5 111.0(8) . . ?
F5 B2 F7 109.0(8) . . ?
F5 B2 F8 108.2(7) . . ?
C3 C4 C5 121.8(9) . . ?
C96 C95 C94 117.5(9) . . ?
F9 B3 F12 111.7(9) . . ?
F9 B3 F10 112.9(10) . . ?
F9 B3 F11 108.8(9) . . ?
F10 B3 F12 108.7(9) . . ?
F10 B3 F11 106.4(8) . . ?
F11 B3 F12 108.1(9) . . ?
C134 C133 C132 121.4(9) . . ?
C83 C84 C85 118.9(10) . . ?
N18 C128 C129 118.6(7) . . ?
C129 C130 C131 122.8(9) . . ?
C95 C96 C97 120.1(9) . . ?
C85 C86 C89 121.8(15) . . ?
C85 C86 C87 114.8(11) . . ?
C87 C86 C89 123.4(14) . . ?
C107 C108 C109 120.0(9) . . ?
C48 C49 C50 116.3(8) . . ?
C133 C132 C131 115.5(9) . . ?
C133 C132 C135 122.0(10) . . ?
C131 C132 C135 122.5(10) . . ?
C19 C18 C17 119.0(9) . . ?
C115 C112 C109 108.9(8) . . ?
C113 C112 C109 115.8(10) . . ?
C113 C112 C115 109.4(9) . . ?
C113 C112 C114 104.4(11) . . ?
C114 C112 C109 109.5(9) . . ?
C114 C112 C115 108.7(11) . . ?
C130 C131 C132 121.2(9) . . ?
C132 C135 C138 109.9(9) . . ?
C136 C135 C132 108.9(10) . . ?
C136 C135 C138 103.7(11) . . ?
C137 C135 C132 114.9(10) . . ?
C137 C135 C136 113.9(11) . . ?
C137 C135 C138 104.9(11) . . ?
C62 C61 C60 121.5(15) . . ?
C15 C16 C17 120.0(10) . . ?
C18 C17 C20 115.8(11) . . ?
C16 C17 C18 120.0(9) . . ?
C16 C17 C20 123.0(12) . . ?
C87 C88 C83 122.6(11) . . ?
C86 C85 C84 125.6(12) . . ?
C61 C60 C59 120.2(14) . . ?
C61 C60 C65 120.9(13) . . ?
C65 C60 C59 118.7(12) . . ?
N9 C59 C60 114.8(9) . . ?
C60 C65 C64 118.3(13) . . ?
C86 C89 C92 108.8(12) . . ?
C91 C89 C86 107.0(11) . . ?
C91 C89 C92 105.4(11) . . ?
C90 C89 C86 115.8(12) . . ?
C90 C89 C92 106.9(14) . . ?
C90 C89 C91 112.5(13) . . ?
C62 C63 C64 116.9(15) . . ?
C62 C63 C66 129.3(19) . . ?
C64 C63 C66 113.3(19) . . ?
C88 C87 C86 121.9(12) . . ?
C17 C20 C21 120.1(10) . . ?
C17 C20 C22 104.6(10) . . ?
C17 C20 C23 118.5(11) . . ?
C21 C20 C22 104.2(3) . . ?
C21 C20 C23 103.7(3) . . ?
C22 C20 C23 103.8(3) . . ?
C61 C62 C63 123.9(16) . . ?
F2 B1 F4 106.8(10) . . ?
F1 B1 F2 112.3(12) . . ?
F1 B1 F4 112.5(13) . . ?
F1 B1 F3 109.8(11) . . ?
F3 B1 F2 109.4(13) . . ?
F3 B1 F4 105.8(12) . . ?
C63 C64 C65 118.4(15) . . ?
C63 C66 C69 107.5(13) . . ?
C68 C66 C63 115.6(15) . . ?
C68 C66 C69 113(2) . . ?
C67 C66 C63 102.7(18) . . ?
C67 C66 C69 115.0(16) . . ?
C67 C66 C68 102.5(15) . . ?
F13 B4 F14 110.9(16) . . ?
F13 B4 F15 112(2) . . ?
F13 B4 F16 113.0(15) . . ?
F14 B4 F15 104.0(13) . . ?
F14 B4 F16 108(2) . . ?
F15 B4 F16 108.8(15) . . ?

loop_
_geom_bond_atom_site_label_1
_geom_bond_atom_site_label_2
_geom_bond_distance
_geom_bond_site_symmetry_2
_geom_bond_publ_flag
Fe2 N14 1.984(8) . ?
Fe2 N15 2.003(7) . ?
Fe2 N12 1.963(7) . ?
Fe2 N13 1.975(7) . ?
Fe2 N10 2.008(6) . ?
Fe2 N11 1.950(7) . ?
Fe1 N3 1.951(7) . ?
Fe1 N4 1.990(7) . ?
Fe1 N1 1.942(7) . ?
Fe1 N6 1.999(7) . ?
Fe1 N2 2.013(7) . ?
Fe1 N5 1.977(7) . ?
F7 B2 1.391(11) . ?
F12 B3 1.408(12) . ?
F9 B3 1.345(12) . ?
F8 B2 1.411(10) . ?
F6 B2 1.362(11) . ?
F10 B3 1.396(13) . ?
F5 B2 1.363(10) . ?
F11 B3 1.397(11) . ?
N3 C24 1.318(9) . ?
N3 C30 1.434(10) . ?
N14 C122 1.353(9) . ?
N14 C116 1.335(9) . ?
N8 C24 1.384(9) . ?
N8 C25 1.417(9) . ?
N8 C36 1.444(9) . ?
N17 C93 1.381(10) . ?
N17 C105 1.511(9) . ?
N17 C94 1.356(10) . ?
N15 C123 1.319(10) . ?
N15 C124 1.316(10) . ?
N12 C93 1.363(9) . ?
N12 C99 1.353(10) . ?
N4 C31 1.344(9) . ?
N4 C32 1.329(10) . ?
N13 C100 1.379(9) . ?
N13 C101 1.347(10) . ?
N10 C76 1.372(9) . ?
N10 C70 1.357(9) . ?
N1 C7 1.390(10) . ?
N1 C1 1.349(9) . ?
N11 C77 1.375(10) . ?
N11 C78 1.435(10) . ?
N16 C70 1.370(10) . ?
N16 C71 1.399(10) . ?
N16 C82 1.439(10) . ?
N6 C54 1.348(10) . ?
N6 C55 1.393(9) . ?
N18 C116 1.393(10) . ?
N18 C117 1.396(10) . ?
N18 C128 1.423(10) . ?
N7 C2 1.373(10) . ?
N7 C1 1.377(10) . ?
N7 C13 1.457(10) . ?
C122 C117 1.396(11) . ?
C122 C121 1.383(11) . ?
F2 B1 1.373(15) . ?
N2 C9 1.371(10) . ?
N2 C8 1.335(10) . ?
N5 C53 1.481(10) . ?
N5 C47 1.262(9) . ?
N9 C48 1.372(9) . ?
N9 C47 1.335(9) . ?
N9 C59 1.482(11) . ?
C116 C123 1.458(11) . ?
F1 B1 1.296(15) . ?
C93 C100 1.392(11) . ?
C24 C31 1.489(11) . ?
C7 C6 1.417(11) . ?
C7 C2 1.383(11) . ?
C117 C118 1.374(11) . ?
C6 C5 1.386(10) . ?
C31 C35 1.370(11) . ?
C2 C3 1.393(11) . ?
C30 C25 1.399(11) . ?
C30 C29 1.352(10) . ?
C25 C26 1.343(11) . ?
C1 C8 1.446(12) . ?
C50 C51 1.355(11) . ?
C50 C49 1.391(11) . ?
C123 C127 1.420(11) . ?
C51 C52 1.391(11) . ?
C37 C36 1.515(11) . ?
C37 C38 1.364(11) . ?
C37 C42 1.419(12) . ?
C120 C121 1.393(11) . ?
C120 C119 1.388(11) . ?
C29 C28 1.373(11) . ?
C54 C47 1.518(11) . ?
C54 C58 1.368(11) . ?
C100 C104 1.458(11) . ?
C74 C75 1.368(10) . ?
C74 C73 1.412(12) . ?
C98 C99 1.396(11) . ?
C98 C97 1.418(12) . ?
F4 B1 1.428(15) . ?
C125 C124 1.349(11) . ?
C125 C126 1.393(11) . ?
C76 C71 1.406(11) . ?
C76 C75 1.405(10) . ?
C5 C4 1.385(11) . ?
C9 C10 1.406(11) . ?
C105 C106 1.521(11) . ?
C8 C12 1.445(12) . ?
C99 C94 1.411(12) . ?
C53 C48 1.402(11) . ?
C53 C52 1.375(10) . ?
C101 C102 1.377(10) . ?
C127 C126 1.379(11) . ?
C26 C27 1.381(11) . ?
C77 C70 1.417(11) . ?
C77 C81 1.380(11) . ?
C104 C103 1.369(11) . ?
C106 C111 1.419(11) . ?
C106 C107 1.366(11) . ?
C109 C110 1.379(12) . ?
C109 C108 1.397(12) . ?
C109 C112 1.556(13) . ?
C11 C10 1.409(11) . ?
C11 C12 1.338(11) . ?
C33 C34 1.429(11) . ?
C33 C32 1.356(11) . ?
C102 C103 1.396(11) . ?
C48 C49 1.380(11) . ?
C97 C96 1.395(12) . ?
C15 C14 1.362(11) . ?
C15 C16 1.349(11) . ?
C43 C40 1.479(12) . ?
C43 C46 1.608(11) . ?
C43 C45 1.536(12) . ?
C43 C44 1.512(12) . ?
C119 C118 1.389(11) . ?
C34 C35 1.407(12) . ?
C80 C81 1.373(11) . ?
C80 C79 1.407(11) . ?
C129 C134 1.423(11) . ?
C129 C128 1.442(11) . ?
C129 C130 1.378(11) . ?
C83 C82 1.459(12) . ?
C83 C84 1.380(12) . ?
C83 C88 1.422(13) . ?
C71 C72 1.412(11) . ?
C111 C110 1.347(11) . ?
C14 C13 1.523(11) . ?
C14 C19 1.424(12) . ?
C40 C39 1.379(12) . ?
C40 C41 1.379(11) . ?
C27 C28 1.412(11) . ?
C39 C38 1.388(11) . ?
C58 C57 1.375(11) . ?
C56 C55 1.374(11) . ?
C56 C57 1.357(11) . ?
C73 C72 1.363(11) . ?
C42 C41 1.390(11) . ?
C107 C108 1.382(12) . ?
C3 C4 1.367(11) . ?
C94 C95 1.428(11) . ?
C78 C79 1.319(10) . ?
C134 C133 1.375(11) . ?
C19 C18 1.337(11) . ?
C95 C96 1.366(11) . ?
C133 C132 1.434(13) . ?
F3 B1 1.374(16) . ?
C84 C85 1.444(14) . ?
C130 C131 1.392(12) . ?
C86 C85 1.309(14) . ?
C86 C89 1.547(16) . ?
C86 C87 1.434(15) . ?
C132 C131 1.435(13) . ?
C132 C135 1.511(13) . ?
C18 C17 1.415(14) . ?
C112 C115 1.519(13) . ?
C112 C113 1.472(14) . ?
C112 C114 1.498(15) . ?
C135 C136 1.501(15) . ?
C135 C137 1.495(15) . ?
C135 C138 1.525(15) . ?
C61 C60 1.354(14) . ?
C61 C62 1.326(17) . ?
C16 C17 1.355(13) . ?
C17 C20 1.442(12) . ?
C88 C87 1.353(14) . ?
C60 C59 1.526(15) . ?
C60 C65 1.391(15) . ?
C65 C64 1.461(16) . ?
C89 C92 1.614(18) . ?
C89 C91 1.513(15) . ?
C89 C90 1.410(16) . ?
C63 C62 1.38(2) . ?
C63 C64 1.439(19) . ?
C63 C66 1.54(2) . ?
C20 C21 1.536(3) . ?
C20 C22 1.536(3) . ?
C20 C23 1.540(3) . ?
C69 C66 1.584(19) . ?
C66 C68 1.53(2) . ?
C66 C67 1.52(2) . ?
F13 B4 1.30(2) . ?
F14 B4 1.35(2) . ?
F15 B4 1.43(2) . ?
F16 B4 1.45(3) . ?

loop_
_smtbx_masks_void_nr
_smtbx_masks_void_average_x
_smtbx_masks_void_average_y
_smtbx_masks_void_average_z
_smtbx_masks_void_volume
_smtbx_masks_void_count_electrons
_smtbx_masks_void_content
1 0.000 0.000 0.000 654.7 143.8 ?
2 0.000 0.000 0.500 785.4 178.3 ?
3 0.085 0.496 0.945 9.6 0.0 ?
4 0.500 0.500 0.500 654.7 143.8 ?
5 0.500 0.500 1.000 785.4 178.3 ?
6 0.415 -0.004 0.555 9.6 0.0 ?
7 0.585 0.004 0.445 9.6 0.0 ?
8 0.915 0.504 0.055 9.6 0.0 ?
